data_7706491
loop_
_publ_author_name
'Ouellette, Erik T.'
'Carpentier, Ambre'
'Joseph Brackbill, I.'
'Lohrey, Trevor D.'
'Douair, Iskander'
'Maron, Laurent'
'Bergman, Robert G.'
'Arnold, John'

_publ_section_title
;
 \s or \p? Bonding interactions in a series of rhenium metallotetrylenes.
;
_journal_issue 6
_journal_name_full 'Dalton transactions (Cambridge, England : 2003)'
_journal_page_first 2083
_journal_page_last 2092
_journal_paper_doi 10.1039/d1dt00129a
_journal_volume 50
_journal_year 2021
_chemical_formula_moiety 'C49 H69 N6 Re Si'
_chemical_formula_sum 'C49 H69 N6 Re Si'
_chemical_formula_weight 956.39
_chemical_name_systematic (\h5-Cp)(BDI)Re(\m-N2)Si[PhC(NtBu)2]
_chemical_properties_physical Air-sensitive
_space_group_crystal_system monoclinic
_space_group_IT_number 14
_space_group_name_Hall '-P 2yn'
_space_group_name_H-M_alt 'P 1 21/n 1'
_atom_sites_solution_hydrogens geom
_atom_sites_solution_primary iterative
_atom_sites_solution_secondary difmap
_audit_creation_date 2020-03-18
_audit_creation_method
;
Olex2 1.2
(compiled 2018.05.29 svn.r3508 for OlexSys, GUI svn.r5506)
;
_audit_update_record
;
2020-12-08 deposited with the CCDC.	2021-01-22 downloaded from the CCDC.
;
_cell_angle_alpha 90
_cell_angle_beta 101.580(2)
_cell_angle_gamma 90
_cell_formula_units_Z 4
_cell_length_a 13.5200(7)
_cell_length_b 25.1968(12)
_cell_length_c 14.1374(7)
_cell_measurement_reflns_used 69801
_cell_measurement_temperature 100
_cell_measurement_theta_max 27.851
_cell_measurement_theta_min 1.781
_cell_volume 4718.0(4)
_computing_cell_refinement 'SAINT V8.38A Bruker, Madison WI'
_computing_data_collection 'Bruker APEX3 Bruker, Madison WI'
_computing_data_reduction 'SAINT V8.38A Bruker, Madison WI'
_computing_molecular_graphics 'Olex2 (Dolomanov et al., 2009)'
_computing_publication_material 'Olex2 (Dolomanov et al., 2009)'
_computing_structure_refinement 'SHELXL-2014/7 (Sheldrick, 2014)'
_computing_structure_solution 'ShelXT (Sheldrick, 2015)'
_diffrn_ambient_temperature 100
_diffrn_detector_area_resol_mean 10.42
_diffrn_measured_fraction_theta_full 1.000
_diffrn_measured_fraction_theta_max 1.000
_diffrn_measurement_device_type 'Bruker D8 with PHOTON-II CPAD detector'
_diffrn_measurement_method '\f and \w shutterless scans'
_diffrn_radiation_monochromator 'silicon 111'
_diffrn_radiation_type synchrotron
_diffrn_radiation_wavelength 0.7288
_diffrn_reflns_av_R_equivalents 0.0646
_diffrn_reflns_av_unetI/netI 0.0415
_diffrn_reflns_Laue_measured_fraction_full 1.000
_diffrn_reflns_Laue_measured_fraction_max 1.000
_diffrn_reflns_limit_h_max 17
_diffrn_reflns_limit_h_min -17
_diffrn_reflns_limit_k_max 32
_diffrn_reflns_limit_k_min -32
_diffrn_reflns_limit_l_max 18
_diffrn_reflns_limit_l_min -18
_diffrn_reflns_number 69801
_diffrn_reflns_point_group_measured_fraction_full 1.000
_diffrn_reflns_point_group_measured_fraction_max 1.000
_diffrn_reflns_theta_full 25.930
_diffrn_reflns_theta_max 27.851
_diffrn_reflns_theta_min 1.781
_diffrn_source 'Advanced Light Source, station 12.2.1'
_diffrn_standards_number 0
_exptl_absorpt_coefficient_mu 2.794
_exptl_absorpt_correction_T_max 0.7458
_exptl_absorpt_correction_T_min 0.5942
_exptl_absorpt_correction_type multi-scan
_exptl_absorpt_process_details
;
SADABS-2016/2 (Bruker,2016/2) was used for absorption correction.
wR2(int) was 0.1015 before and 0.0781 after correction.
The Ratio of minimum to maximum transmission is 0.7967.
The \l/2 correction factor is Not present.
;
_exptl_crystal_colour orange
_exptl_crystal_colour_primary orange
_exptl_crystal_density_diffrn 1.346
_exptl_crystal_description block
_exptl_crystal_F_000 1976
_exptl_crystal_recrystallization_method 'Re-crystallisation from solvent: pentane'
_exptl_crystal_size_max 0.12
_exptl_crystal_size_mid 0.06
_exptl_crystal_size_min 0.06
_refine_diff_density_max 10.121
_refine_diff_density_min -2.644
_refine_diff_density_rms 0.169
_refine_ls_extinction_method none
_refine_ls_goodness_of_fit_ref 1.150
_refine_ls_hydrogen_treatment constr
_refine_ls_matrix_type full
_refine_ls_number_parameters 530
_refine_ls_number_reflns 10424
_refine_ls_number_restraints 0
_refine_ls_restrained_S_all 1.150
_refine_ls_R_factor_all 0.0743
_refine_ls_R_factor_gt 0.0676
_refine_ls_shift/su_max 0.027
_refine_ls_shift/su_mean 0.000
_refine_ls_structure_factor_coef Fsqd
_refine_ls_weighting_details 'w=1/[\s^2^(Fo^2^)+69.5929P] where P=(Fo^2^+2Fc^2^)/3'
_refine_ls_weighting_scheme calc
_refine_ls_wR_factor_gt 0.1424
_refine_ls_wR_factor_ref 0.1455
_reflns_Friedel_coverage 0.000
_reflns_number_gt 9271
_reflns_number_total 10424
_reflns_threshold_expression 'I > 2\s(I)'
_cod_data_source_file d1dt00129a2.cif
_cod_data_source_block 1c_ReN2Si
_cod_depositor_comments 'Adding full bibliography for 7706490--7706495.cif.'
_cod_database_code 7706491
_shelx_shelxl_version_number 2014/7
_shelx_space_group_comment
;
The symmetry employed for this shelxl refinement is uniquely defined
by the following loop, which should always be used as a source of
symmetry information in preference to the above space-group names.
They are only intended as comments.
;
_shelx_estimated_absorpt_t_max 0.850
_shelx_estimated_absorpt_t_min 0.730
_olex2_refinement_description
;
1. Fixed Uiso
 At 1.2 times of:
  All C(H) groups
 At 1.5 times of:
  All C(H,H,H) groups
2.a Ternary CH refined with riding coordinates:
 C32(H32), C20(H20), C29(H29), C17(H17)
2.b Aromatic/amide H refined with riding coordinates:
 C8(H8), C2(H2), C1(H1), C13(H13), C5(H5), C25(H25), C26(H26), C37(H37),
 C3(H3), C27(H27), C14(H14), C4(H4), C41(H41), C15(H15), C39(H39), C40(H40),
 C38(H38)
2.c Idealised Me refined as rotating group:
 C6(H6A,H6B,H6C), C10(H10A,H10B,H10C), C22(H22A,H22B,H22C), C33(H33A,H33B,
 H33C), C21(H21A,H21B,H21C), C34(H34A,H34B,H34C), C19(H19A,H19B,H19C), C30(H30A,
 H30B,H30C), C31(H31A,H31B,H31C), C44(H44A,H44B,H44C), C45(H45A,H45B,H45C),
 C43(H43A,H43B,H43C), C49(H49A,H49B,H49C), C18(H18A,H18B,H18C), C48(H48A,H48B,
 H48C), C47(H47A,H47B,H47C)
;
_olex2_submission_special_instructions 'No special instructions were received'

loop_
_space_group_symop_operation_xyz
'x, y, z'
'-x+1/2, y+1/2, -z+1/2'
'-x, -y, -z'
'x-1/2, -y-1/2, z-1/2'

loop_
_atom_site_label
_atom_site_type_symbol
_atom_site_fract_x
_atom_site_fract_y
_atom_site_fract_z
_atom_site_U_iso_or_equiv
_atom_site_adp_type
_atom_site_occupancy
_atom_site_site_symmetry_order
_atom_site_calc_flag
_atom_site_refinement_flags_posn
_atom_site_refinement_flags_adp
_atom_site_refinement_flags_occupancy
_atom_site_disorder_assembly
_atom_site_disorder_group
Re1 Re 0.73785(2) 0.46775(2) 0.17397(2) 0.02219(9) Uani 1 1 d . . . . .
Si1 Si 0.63117(17) 0.31311(9) 0.2762(2) 0.0375(5) Uani 1 1 d . . . . .
N1 N 0.7141(4) 0.5149(2) 0.2923(4) 0.0216(12) Uani 1 1 d . . . . .
N2 N 0.8809(4) 0.4511(2) 0.2646(4) 0.0231(12) Uani 1 1 d . . . . .
N6 N 0.5452(5) 0.3214(3) 0.3645(5) 0.0364(16) Uani 1 1 d . . . . .
C9 C 0.7518(5) 0.5052(3) 0.3835(5) 0.0211(14) Uani 1 1 d . . . . .
N5 N 0.4998(5) 0.2904(3) 0.2216(6) 0.0366(16) Uani 1 1 d . . . . .
N4 N 0.6195(5) 0.3781(3) 0.2271(5) 0.0342(15) Uani 1 1 d . . . . .
C11 C 0.6426(6) 0.5574(3) 0.2666(5) 0.0257(15) Uani 1 1 d . . . . .
C6 C 0.9921(5) 0.4238(3) 0.4174(5) 0.0288(16) Uani 1 1 d . . . . .
H6A H 0.9787 0.3865 0.4295 0.043 Uiso 1 1 calc GR . . . .
H6B H 1.0126 0.4424 0.4791 0.043 Uiso 1 1 calc GR . . . .
H6C H 1.0464 0.4261 0.3809 0.043 Uiso 1 1 calc GR . . . .
C7 C 0.8980(5) 0.4490(3) 0.3603(5) 0.0205(13) Uani 1 1 d . . . . .
C10 C 0.7076(6) 0.5308(4) 0.4621(5) 0.0329(17) Uani 1 1 d . . . . .
H10A H 0.6678 0.5619 0.4360 0.049 Uiso 1 1 calc GR . . . .
H10B H 0.7622 0.5419 0.5150 0.049 Uiso 1 1 calc GR . . . .
H10C H 0.6640 0.5053 0.4865 0.049 Uiso 1 1 calc GR . . . .
C24 C 1.0280(5) 0.4698(3) 0.1939(5) 0.0282(15) Uani 1 1 d . . . . .
C12 C 0.5382(6) 0.5474(3) 0.2532(5) 0.0257(15) Uani 1 1 d . . . . .
C22 C 0.4328(7) 0.5010(4) 0.3560(6) 0.043(2) Uani 1 1 d . . . . .
H22A H 0.4718 0.5202 0.4114 0.064 Uiso 1 1 calc GR . . . .
H22B H 0.4146 0.4659 0.3769 0.064 Uiso 1 1 calc GR . . . .
H22C H 0.3712 0.5209 0.3294 0.064 Uiso 1 1 calc GR . . . .
C8 C 0.8323(5) 0.4697(3) 0.4144(5) 0.0251(14) Uani 1 1 d . . . . .
H8 H 0.8427 0.4586 0.4799 0.030 Uiso 1 1 calc R . . . .
C23 C 0.9589(5) 0.4330(3) 0.2168(5) 0.0248(15) Uani 1 1 d . . . . .
C33 C 1.0776(8) 0.5427(4) 0.3173(6) 0.045(2) Uani 1 1 d . . . . .
H33A H 1.0514 0.5215 0.3651 0.068 Uiso 1 1 calc GR . . . .
H33B H 1.0686 0.5805 0.3295 0.068 Uiso 1 1 calc GR . . . .
H33C H 1.1495 0.5351 0.3224 0.068 Uiso 1 1 calc GR . . . .
C32 C 1.0202(6) 0.5285(3) 0.2162(5) 0.0323(17) Uani 1 1 d . . . . .
H32 H 0.9473 0.5367 0.2135 0.039 Uiso 1 1 calc R . . . .
C21 C 0.4326(6) 0.4670(4) 0.1902(6) 0.0368(18) Uani 1 1 d . . . . .
H21A H 0.3738 0.4890 0.1639 0.055 Uiso 1 1 calc GR . . . .
H21B H 0.4099 0.4325 0.2099 0.055 Uiso 1 1 calc GR . . . .
H21C H 0.4731 0.4616 0.1407 0.055 Uiso 1 1 calc GR . . . .
C2 C 0.7607(6) 0.4503(4) 0.0253(5) 0.0345(18) Uani 1 1 d . . . . .
H2 H 0.7959 0.4193 0.0123 0.041 Uiso 1 1 calc R . . . .
C20 C 0.4969(6) 0.4947(3) 0.2778(5) 0.0285(16) Uani 1 1 d . . . . .
H20 H 0.5553 0.4711 0.3043 0.034 Uiso 1 1 calc R . . . .
C1 C 0.6548(6) 0.4538(3) 0.0288(5) 0.0346(18) Uani 1 1 d . . . . .
H1 H 0.6073 0.4256 0.0170 0.041 Uiso 1 1 calc R . . . .
C36 C 0.3732(7) 0.2805(4) 0.3287(6) 0.0385(19) Uani 1 1 d . . . . .
C13 C 0.4722(7) 0.5887(4) 0.2199(6) 0.0380(19) Uani 1 1 d . . . . .
H13 H 0.4015 0.5828 0.2102 0.046 Uiso 1 1 calc R . . . .
C5 C 0.6340(6) 0.5071(3) 0.0531(5) 0.0302(17) Uani 1 1 d . . . . .
H5 H 0.5711 0.5208 0.0620 0.036 Uiso 1 1 calc R . . . .
C35 C 0.4691(6) 0.2972(3) 0.3049(6) 0.0330(17) Uani 1 1 d . . . . .
C25 C 1.1054(6) 0.4513(4) 0.1499(6) 0.0344(18) Uani 1 1 d . . . . .
H25 H 1.1543 0.4755 0.1357 0.041 Uiso 1 1 calc R . . . .
C26 C 1.1116(6) 0.3985(4) 0.1270(6) 0.042(2) Uani 1 1 d . . . . .
H26 H 1.1643 0.3865 0.0968 0.050 Uiso 1 1 calc R . . . .
C16 C 0.6786(6) 0.6078(3) 0.2486(6) 0.0337(18) Uani 1 1 d . . . . .
C34 C 1.0568(7) 0.5650(4) 0.1434(7) 0.042(2) Uani 1 1 d . . . . .
H34A H 1.1304 0.5625 0.1521 0.063 Uiso 1 1 calc GR . . . .
H34B H 1.0378 0.6017 0.1540 0.063 Uiso 1 1 calc GR . . . .
H34C H 1.0256 0.5541 0.0777 0.063 Uiso 1 1 calc GR . . . .
C37 C 0.3564(7) 0.2276(4) 0.3544(7) 0.045(2) Uani 1 1 d . . . . .
H37 H 0.4077 0.2016 0.3562 0.054 Uiso 1 1 calc R . . . .
C3 C 0.8014(6) 0.5010(4) 0.0445(6) 0.039(2) Uani 1 1 d . . . . .
H3 H 0.8697 0.5105 0.0457 0.046 Uiso 1 1 calc R . . . .
C28 C 0.9640(6) 0.3789(3) 0.1932(6) 0.0302(16) Uani 1 1 d . . . . .
C27 C 1.0416(7) 0.3629(4) 0.1478(6) 0.039(2) Uani 1 1 d . . . . .
H27 H 1.0463 0.3266 0.1309 0.046 Uiso 1 1 calc R . . . .
C14 C 0.5080(7) 0.6381(4) 0.2008(7) 0.048(2) Uani 1 1 d . . . . .
H14 H 0.4617 0.6656 0.1765 0.058 Uiso 1 1 calc R . . . .
C19 C 0.8221(9) 0.6435(5) 0.3731(8) 0.067(3) Uani 1 1 d . . . . .
H19A H 0.7932 0.6791 0.3738 0.100 Uiso 1 1 calc GR . . . .
H19B H 0.8959 0.6456 0.3911 0.100 Uiso 1 1 calc GR . . . .
H19C H 0.7967 0.6208 0.4193 0.100 Uiso 1 1 calc GR . . . .
C29 C 0.8897(6) 0.3387(3) 0.2173(7) 0.0367(19) Uani 1 1 d . . . . .
H29 H 0.8410 0.3582 0.2494 0.044 Uiso 1 1 calc R . . . .
C17 C 0.7921(7) 0.6202(3) 0.2733(8) 0.047(2) Uani 1 1 d . . . . .
H17 H 0.8293 0.5859 0.2726 0.057 Uiso 1 1 calc R . . . .
C42 C 0.5682(7) 0.3260(4) 0.4713(7) 0.045(2) Uani 1 1 d . . . . .
C4 C 0.7267(6) 0.5355(4) 0.0616(5) 0.0359(18) Uani 1 1 d . . . . .
H4 H 0.7358 0.5721 0.0764 0.043 Uiso 1 1 calc R . . . .
C46 C 0.4427(7) 0.2773(4) 0.1255(7) 0.040(2) Uani 1 1 d . . . . .
C41 C 0.2979(7) 0.3178(4) 0.3270(7) 0.044(2) Uani 1 1 d . . . . .
H41 H 0.3072 0.3533 0.3077 0.053 Uiso 1 1 calc R . . . .
C30 C 0.9396(8) 0.2958(4) 0.2874(8) 0.053(3) Uani 1 1 d . . . . .
H30A H 0.9815 0.2731 0.2551 0.080 Uiso 1 1 calc GR . . . .
H30B H 0.8874 0.2743 0.3081 0.080 Uiso 1 1 calc GR . . . .
H30C H 0.9820 0.3126 0.3438 0.080 Uiso 1 1 calc GR . . . .
C31 C 0.8286(8) 0.3126(4) 0.1265(8) 0.051(2) Uani 1 1 d . . . . .
H31A H 0.7881 0.3396 0.0863 0.077 Uiso 1 1 calc GR . . . .
H31B H 0.7840 0.2855 0.1449 0.077 Uiso 1 1 calc GR . . . .
H31C H 0.8748 0.2960 0.0899 0.077 Uiso 1 1 calc GR . . . .
C44 C 0.4781(9) 0.3481(5) 0.5094(8) 0.063(3) Uani 1 1 d . . . . .
H44A H 0.4518 0.3796 0.4720 0.095 Uiso 1 1 calc GR . . . .
H44B H 0.4999 0.3578 0.5775 0.095 Uiso 1 1 calc GR . . . .
H44C H 0.4251 0.3210 0.5030 0.095 Uiso 1 1 calc GR . . . .
C45 C 0.6545(8) 0.3647(5) 0.4951(8) 0.060(3) Uani 1 1 d . . . . .
H45A H 0.7111 0.3521 0.4673 0.090 Uiso 1 1 calc GR . . . .
H45B H 0.6761 0.3676 0.5653 0.090 Uiso 1 1 calc GR . . . .
H45C H 0.6326 0.3996 0.4680 0.090 Uiso 1 1 calc GR . . . .
C15 C 0.6089(8) 0.6476(4) 0.2163(7) 0.048(2) Uani 1 1 d . . . . .
H15 H 0.6323 0.6821 0.2049 0.058 Uiso 1 1 calc R . . . .
C43 C 0.5975(9) 0.2720(5) 0.5163(8) 0.063(3) Uani 1 1 d . . . . .
H43A H 0.5402 0.2476 0.4998 0.095 Uiso 1 1 calc GR . . . .
H43B H 0.6164 0.2756 0.5866 0.095 Uiso 1 1 calc GR . . . .
H43C H 0.6549 0.2579 0.4915 0.095 Uiso 1 1 calc GR . . . .
C39 C 0.1943(8) 0.2514(5) 0.3798(8) 0.057(3) Uani 1 1 d . . . . .
H39 H 0.1338 0.2417 0.4000 0.068 Uiso 1 1 calc R . . . .
C49 C 0.5191(8) 0.2794(5) 0.0586(8) 0.056(3) Uani 1 1 d . . . . .
H49A H 0.5470 0.3153 0.0591 0.084 Uiso 1 1 calc GR . . . .
H49B H 0.4853 0.2701 -0.0072 0.084 Uiso 1 1 calc GR . . . .
H49C H 0.5738 0.2541 0.0814 0.084 Uiso 1 1 calc GR . . . .
C18 C 0.8258(9) 0.6574(4) 0.1998(9) 0.062(3) Uani 1 1 d . . . . .
H18A H 0.8055 0.6425 0.1349 0.093 Uiso 1 1 calc GR . . . .
H18B H 0.8994 0.6614 0.2157 0.093 Uiso 1 1 calc GR . . . .
H18C H 0.7940 0.6922 0.2021 0.093 Uiso 1 1 calc GR . . . .
C40 C 0.2086(8) 0.3031(5) 0.3539(8) 0.056(3) Uani 1 1 d . . . . .
H40 H 0.1572 0.3288 0.3544 0.067 Uiso 1 1 calc R . . . .
C38 C 0.2666(8) 0.2139(5) 0.3764(8) 0.057(3) Uani 1 1 d . . . . .
H38 H 0.2539 0.1779 0.3898 0.069 Uiso 1 1 calc R . . . .
C48 C 0.3618(9) 0.3194(5) 0.0914(8) 0.058(3) Uani 1 1 d . . . . .
H48A H 0.3152 0.3207 0.1363 0.087 Uiso 1 1 calc GR . . . .
H48B H 0.3244 0.3102 0.0267 0.087 Uiso 1 1 calc GR . . . .
H48C H 0.3940 0.3541 0.0895 0.087 Uiso 1 1 calc GR . . . .
C47 C 0.3966(8) 0.2223(4) 0.1198(8) 0.053(3) Uani 1 1 d . . . . .
H47A H 0.4496 0.1961 0.1420 0.079 Uiso 1 1 calc GR . . . .
H47B H 0.3640 0.2146 0.0528 0.079 Uiso 1 1 calc GR . . . .
H47C H 0.3462 0.2207 0.1608 0.079 Uiso 1 1 calc GR . . . .
N3 N 0.6744(5) 0.4128(2) 0.2137(5) 0.0269(13) Uani 1 1 d . . . . .

loop_
_atom_site_aniso_label
_atom_site_aniso_U_11
_atom_site_aniso_U_22
_atom_site_aniso_U_33
_atom_site_aniso_U_23
_atom_site_aniso_U_13
_atom_site_aniso_U_12
Re1 0.02092(14) 0.02684(15) 0.01835(14) -0.00079(12) 0.00283(9) 0.00365(12)
Si1 0.0249(11) 0.0306(12) 0.0566(15) 0.0091(11) 0.0077(10) 0.0009(9)
N1 0.021(3) 0.026(3) 0.020(3) -0.002(2) 0.008(2) 0.003(2)
N2 0.021(3) 0.028(3) 0.020(3) 0.001(2) 0.005(2) 0.005(2)
N6 0.027(3) 0.038(4) 0.043(4) 0.008(3) 0.002(3) -0.003(3)
C9 0.023(3) 0.027(4) 0.014(3) -0.002(3) 0.007(3) 0.000(3)
N5 0.027(3) 0.032(4) 0.052(4) 0.001(3) 0.012(3) -0.002(3)
N4 0.028(3) 0.024(3) 0.054(4) 0.005(3) 0.016(3) -0.001(3)
C11 0.029(4) 0.031(4) 0.017(3) -0.001(3) 0.002(3) 0.008(3)
C6 0.023(4) 0.036(4) 0.026(4) 0.005(3) 0.002(3) 0.004(3)
C7 0.021(3) 0.024(3) 0.016(3) 0.002(3) 0.001(3) -0.001(3)
C10 0.032(4) 0.042(4) 0.026(4) -0.008(3) 0.009(3) 0.006(4)
C24 0.020(3) 0.043(4) 0.020(3) 0.002(3) 0.000(3) 0.003(3)
C12 0.028(4) 0.033(4) 0.017(3) -0.004(3) 0.006(3) 0.008(3)
C22 0.034(4) 0.070(6) 0.030(4) -0.003(4) 0.017(4) 0.004(4)
C8 0.024(3) 0.033(4) 0.017(3) 0.001(3) 0.001(3) 0.000(3)
C23 0.023(3) 0.034(4) 0.018(3) -0.001(3) 0.004(3) 0.009(3)
C33 0.057(6) 0.044(5) 0.033(5) -0.005(4) 0.006(4) -0.015(4)
C32 0.031(4) 0.038(4) 0.029(4) -0.001(3) 0.009(3) -0.003(3)
C21 0.032(4) 0.050(5) 0.028(4) 0.001(4) 0.004(3) -0.003(4)
C2 0.038(4) 0.049(5) 0.019(4) -0.001(3) 0.011(3) 0.012(4)
C20 0.024(4) 0.045(5) 0.018(3) 0.002(3) 0.005(3) 0.003(3)
C1 0.040(4) 0.046(5) 0.013(3) 0.000(3) -0.005(3) -0.003(4)
C36 0.035(4) 0.043(5) 0.037(5) 0.001(4) 0.004(4) -0.004(4)
C13 0.034(4) 0.047(5) 0.032(4) -0.005(4) 0.004(3) 0.013(4)
C5 0.028(4) 0.047(5) 0.015(3) 0.006(3) 0.002(3) 0.008(3)
C35 0.032(4) 0.028(4) 0.038(4) 0.007(3) 0.005(3) 0.004(3)
C25 0.023(4) 0.051(5) 0.030(4) 0.005(4) 0.007(3) 0.005(3)
C26 0.030(4) 0.065(6) 0.034(4) 0.004(4) 0.015(4) 0.021(4)
C16 0.038(4) 0.030(4) 0.037(4) 0.000(3) 0.015(4) 0.006(3)
C34 0.044(5) 0.043(5) 0.041(5) 0.007(4) 0.015(4) -0.005(4)
C37 0.038(5) 0.041(5) 0.057(6) 0.007(4) 0.009(4) -0.004(4)
C3 0.029(4) 0.067(6) 0.021(4) 0.006(4) 0.007(3) -0.008(4)
C28 0.028(4) 0.036(4) 0.026(4) -0.002(3) 0.002(3) 0.006(3)
C27 0.041(5) 0.036(5) 0.039(5) -0.006(4) 0.009(4) 0.018(4)
C14 0.043(5) 0.044(5) 0.057(6) 0.003(4) 0.007(4) 0.024(4)
C19 0.063(7) 0.060(7) 0.065(7) 0.014(6) -0.016(6) -0.023(6)
C29 0.033(4) 0.026(4) 0.052(5) -0.006(4) 0.010(4) 0.004(3)
C17 0.035(5) 0.021(4) 0.084(7) 0.004(4) 0.008(5) 0.001(3)
C42 0.044(5) 0.051(6) 0.035(5) 0.011(4) -0.003(4) -0.009(4)
C4 0.042(4) 0.043(5) 0.022(4) 0.003(4) 0.005(3) -0.001(4)
C46 0.034(4) 0.044(5) 0.043(5) -0.005(4) 0.009(4) 0.003(4)
C41 0.037(5) 0.043(5) 0.052(6) 0.000(4) 0.008(4) 0.001(4)
C30 0.045(5) 0.033(5) 0.081(8) 0.008(5) 0.009(5) 0.000(4)
C31 0.046(5) 0.050(6) 0.057(6) -0.017(5) 0.010(5) -0.006(5)
C44 0.059(7) 0.087(9) 0.043(6) -0.003(6) 0.006(5) -0.007(6)
C45 0.057(6) 0.066(7) 0.050(6) 0.005(5) -0.003(5) -0.018(6)
C15 0.056(6) 0.028(4) 0.060(6) 0.005(4) 0.010(5) 0.009(4)
C43 0.060(7) 0.067(7) 0.053(6) 0.027(6) -0.012(5) -0.018(6)
C39 0.038(5) 0.080(8) 0.055(6) 0.002(6) 0.017(5) -0.018(5)
C49 0.058(6) 0.058(6) 0.055(6) -0.010(5) 0.018(5) -0.006(5)
C18 0.065(7) 0.049(6) 0.073(8) 0.001(6) 0.014(6) -0.019(5)
C40 0.039(5) 0.064(7) 0.066(7) 0.002(5) 0.015(5) -0.008(5)
C38 0.052(6) 0.059(7) 0.061(7) 0.010(5) 0.010(5) -0.018(5)
C48 0.065(7) 0.061(7) 0.045(6) -0.005(5) 0.001(5) 0.022(6)
C47 0.041(5) 0.050(6) 0.064(7) -0.014(5) 0.005(5) -0.004(4)
N3 0.024(3) 0.025(3) 0.031(3) 0.001(3) 0.005(3) 0.000(2)

loop_
_atom_type_symbol
_atom_type_description
_atom_type_scat_dispersion_real
_atom_type_scat_dispersion_imag
_atom_type_scat_source
C C 0.0034 0.0017 'Calculated using XDISP in WinGX (Farrugia, 1999)'
H H 0.0000 0.0000 'Calculated using XDISP in WinGX (Farrugia, 1999)'
N N 0.0065 0.0035 'Calculated using XDISP in WinGX (Farrugia, 1999)'
Re Re -1.0625 7.5606 'Calculated using XDISP in WinGX (Farrugia, 1999)'
Si Si 0.0864 0.0750 'Calculated using XDISP in WinGX (Farrugia, 1999)'

loop_
_geom_angle_atom_site_label_1
_geom_angle_atom_site_label_2
_geom_angle_atom_site_label_3
_geom_angle
_geom_angle_site_symmetry_1
_geom_angle_site_symmetry_3
_geom_angle_publ_flag
N1 Re1 N2 84.2(2) . . ?
N1 Re1 C2 157.4(3) . . ?
N1 Re1 C1 134.9(3) . . ?
N1 Re1 C5 100.7(3) . . ?
N1 Re1 C3 123.7(3) . . ?
N1 Re1 C4 97.4(3) . . ?
N2 Re1 C2 104.3(3) . . ?
N2 Re1 C1 140.6(3) . . ?
N2 Re1 C5 155.2(3) . . ?
N2 Re1 C3 96.3(3) . . ?
N2 Re1 C4 118.9(3) . . ?
C2 Re1 C3 35.6(3) . . ?
C2 Re1 C4 60.1(3) . . ?
C1 Re1 C2 38.4(3) . . ?
C1 Re1 C5 38.0(3) . . ?
C1 Re1 C3 61.0(3) . . ?
C1 Re1 C4 61.2(3) . . ?
C5 Re1 C2 63.1(3) . . ?
C5 Re1 C3 60.6(3) . . ?
C5 Re1 C4 36.6(3) . . ?
C4 Re1 C3 34.8(3) . . ?
N3 Re1 N1 91.6(3) . . ?
N3 Re1 N2 95.4(3) . . ?
N3 Re1 C2 108.1(3) . . ?
N3 Re1 C1 89.0(3) . . ?
N3 Re1 C5 108.7(3) . . ?
N3 Re1 C3 143.7(3) . . ?
N3 Re1 C4 145.2(3) . . ?
N6 Si1 C35 34.9(3) . . ?
N5 Si1 N6 69.4(3) . . ?
N5 Si1 C35 34.8(3) . . ?
N4 Si1 N6 98.0(3) . . ?
N4 Si1 N5 96.7(3) . . ?
N4 Si1 C35 102.3(3) . . ?
C9 N1 Re1 125.4(5) . . ?
C9 N1 C11 119.7(6) . . ?
C11 N1 Re1 114.6(4) . . ?
C7 N2 Re1 124.8(5) . . ?
C7 N2 C23 118.2(6) . . ?
C23 N2 Re1 116.3(4) . . ?
C35 N6 Si1 91.8(6) . . ?
C35 N6 C42 130.7(7) . . ?
C42 N6 Si1 130.8(6) . . ?
N1 C9 C10 120.8(6) . . ?
N1 C9 C8 123.2(6) . . ?
C8 C9 C10 116.0(6) . . ?
C35 N5 Si1 91.9(5) . . ?
C35 N5 C46 130.5(7) . . ?
C46 N5 Si1 137.0(6) . . ?
N3 N4 Si1 137.2(6) . . ?
C12 C11 N1 120.3(7) . . ?
C16 C11 N1 118.7(7) . . ?
C16 C11 C12 120.8(7) . . ?
N2 C7 C6 121.3(6) . . ?
N2 C7 C8 123.3(6) . . ?
C8 C7 C6 115.4(6) . . ?
C23 C24 C32 121.4(6) . . ?
C25 C24 C23 118.3(8) . . ?
C25 C24 C32 120.4(7) . . ?
C11 C12 C20 122.3(6) . . ?
C13 C12 C11 118.1(7) . . ?
C13 C12 C20 119.6(7) . . ?
C7 C8 C9 127.4(6) . . ?
C24 C23 N2 119.0(7) . . ?
C24 C23 C28 121.4(7) . . ?
C28 C23 N2 119.6(7) . . ?
C24 C32 C33 112.3(7) . . ?
C24 C32 C34 113.4(7) . . ?
C33 C32 C34 108.5(7) . . ?
C1 C2 Re1 68.2(4) . . ?
C3 C2 Re1 76.1(5) . . ?
C3 C2 C1 106.9(7) . . ?
C12 C20 C22 111.2(7) . . ?
C12 C20 C21 113.0(6) . . ?
C21 C20 C22 108.5(7) . . ?
C2 C1 Re1 73.3(4) . . ?
C5 C1 Re1 73.0(4) . . ?
C5 C1 C2 108.1(7) . . ?
C37 C36 C35 121.7(8) . . ?
C41 C36 C35 118.9(8) . . ?
C41 C36 C37 119.4(9) . . ?
C14 C13 C12 120.9(8) . . ?
C1 C5 Re1 68.9(4) . . ?
C1 C5 C4 106.3(7) . . ?
C4 C5 Re1 75.6(4) . . ?
N6 C35 Si1 53.3(4) . . ?
N6 C35 C36 126.2(8) . . ?
N5 C35 Si1 53.3(4) . . ?
N5 C35 N6 106.1(7) . . ?
N5 C35 C36 127.7(8) . . ?
C36 C35 Si1 172.3(6) . . ?
C26 C25 C24 120.9(8) . . ?
C25 C26 C27 120.2(7) . . ?
C11 C16 C17 120.7(7) . . ?
C15 C16 C11 118.5(8) . . ?
C15 C16 C17 120.6(8) . . ?
C38 C37 C36 119.8(10) . . ?
C2 C3 Re1 68.3(4) . . ?
C4 C3 Re1 72.1(5) . . ?
C4 C3 C2 109.5(7) . . ?
C23 C28 C29 122.0(7) . . ?
C27 C28 C23 117.8(8) . . ?
C27 C28 C29 120.3(7) . . ?
C26 C27 C28 121.4(8) . . ?
C15 C14 C13 120.4(8) . . ?
C28 C29 C30 113.1(7) . . ?
C28 C29 C31 111.7(8) . . ?
C30 C29 C31 109.6(8) . . ?
C19 C17 C16 111.1(9) . . ?
C19 C17 C18 109.5(8) . . ?
C18 C17 C16 112.9(8) . . ?
N6 C42 C44 111.6(8) . . ?
N6 C42 C45 105.7(8) . . ?
N6 C42 C43 109.9(9) . . ?
C45 C42 C44 108.7(9) . . ?
C45 C42 C43 111.2(8) . . ?
C43 C42 C44 109.7(9) . . ?
C5 C4 Re1 67.8(4) . . ?
C3 C4 Re1 73.1(5) . . ?
C3 C4 C5 109.2(8) . . ?
N5 C46 C49 105.6(7) . . ?
N5 C46 C48 110.3(8) . . ?
N5 C46 C47 113.0(8) . . ?
C48 C46 C49 108.1(9) . . ?
C47 C46 C49 108.6(8) . . ?
C47 C46 C48 110.9(8) . . ?
C36 C41 C40 119.5(10) . . ?
C14 C15 C16 121.2(9) . . ?
C38 C39 C40 120.3(9) . . ?
C39 C40 C41 120.1(10) . . ?
C37 C38 C39 120.8(10) . . ?
N4 N3 Re1 168.9(6) . . ?

loop_
_geom_bond_atom_site_label_1
_geom_bond_atom_site_label_2
_geom_bond_distance
_geom_bond_site_symmetry_2
_geom_bond_publ_flag
Re1 N1 2.128(6) . ?
Re1 N2 2.137(6) . ?
Re1 C2 2.230(7) . ?
Re1 C1 2.161(7) . ?
Re1 C5 2.215(7) . ?
Re1 C3 2.329(8) . ?
Re1 C4 2.316(8) . ?
Re1 N3 1.778(6) . ?
Si1 N6 1.879(8) . ?
Si1 N5 1.878(7) . ?
Si1 N4 1.773(7) . ?
Si1 C35 2.341(9) . ?
N1 C9 1.310(9) . ?
N1 C11 1.440(9) . ?
N2 C7 1.327(9) . ?
N2 C23 1.436(9) . ?
N6 C35 1.339(11) . ?
N6 C42 1.484(11) . ?
C9 C10 1.509(9) . ?
C9 C8 1.409(10) . ?
N5 C35 1.336(11) . ?
N5 C46 1.460(11) . ?
N4 N3 1.187(9) . ?
C11 C12 1.409(10) . ?
C11 C16 1.401(11) . ?
C6 C7 1.504(9) . ?
C7 C8 1.385(10) . ?
C24 C23 1.401(11) . ?
C24 C32 1.521(12) . ?
C24 C25 1.401(10) . ?
C12 C20 1.509(11) . ?
C12 C13 1.389(11) . ?
C22 C20 1.544(10) . ?
C23 C28 1.407(11) . ?
C33 C32 1.525(11) . ?
C32 C34 1.534(11) . ?
C21 C20 1.532(11) . ?
C2 C1 1.446(11) . ?
C2 C3 1.397(13) . ?
C1 C5 1.426(12) . ?
C36 C35 1.466(12) . ?
C36 C37 1.411(13) . ?
C36 C41 1.384(13) . ?
C13 C14 1.383(14) . ?
C5 C4 1.427(12) . ?
C25 C26 1.376(13) . ?
C26 C27 1.377(13) . ?
C16 C17 1.536(12) . ?
C16 C15 1.389(12) . ?
C37 C38 1.357(13) . ?
C3 C4 1.390(12) . ?
C28 C27 1.396(11) . ?
C28 C29 1.513(12) . ?
C14 C15 1.359(14) . ?
C19 C17 1.507(15) . ?
C29 C30 1.527(13) . ?
C29 C31 1.529(12) . ?
C17 C18 1.535(14) . ?
C42 C44 1.532(15) . ?
C42 C45 1.507(13) . ?
C42 C43 1.521(14) . ?
C46 C49 1.535(13) . ?
C46 C48 1.529(13) . ?
C46 C47 1.515(13) . ?
C41 C40 1.386(13) . ?
C39 C40 1.378(15) . ?
C39 C38 1.367(16) . ?
